data_4031879
loop_
_publ_author_name
'Saglam, Mehmet F.'
'Alborzi, Ali R.'
'Payne, Alan D.'
'Willis, Anthony C.'
'Paddon-Row, Michael N'
'Sherburn, Michael S.'

_publ_section_title
;
 Synthesis and Diels-Alder Reactivity of Substituted [4]Dendralenes.
;
_journal_issue 4
_journal_name_full 'The Journal of organic chemistry'
_journal_page_first 1461
_journal_page_last 1475
_journal_paper_doi 10.1021/acs.joc.5b02583
_journal_volume 81
_journal_year 2016
_chemical_compound_source local
_chemical_formula_moiety 'C19 H22 N2 O4'
_chemical_formula_sum 'C19 H22 N2 O4'
_chemical_formula_weight 342.39
_space_group_IT_number 14
_symmetry_cell_setting monoclinic
_symmetry_space_group_name_Hall '-P 2yn'
_symmetry_space_group_name_H-M 'P 1 21/n 1'
_atom_sites_solution_hydrogens geom
_atom_sites_solution_primary direct
_audit_creation_date 12-02-10
_audit_creation_method CRYSTALS_ver_14.11
_audit_update_record
;
2012-02-14 - Report on C19 H22 N2 O4
             by Anthony C. Willis
             for Mehmet Saglam and Mick Sherburn
2012-02-14 - passes checkcif tests with minor warnings
2015-08-26 - CCDC version
;
_cell_angle_alpha 90
_cell_angle_beta 99.532(4)
_cell_angle_gamma 90
_cell_formula_units_Z 4
_cell_length_a 6.5131(4)
_cell_length_b 15.5780(10)
_cell_length_c 17.3470(11)
_cell_measurement_reflns_used 203835
_cell_measurement_temperature 200
_cell_measurement_theta_max 27.5
_cell_measurement_theta_min 2.6
_cell_volume 1735.74(19)
_computing_cell_refinement 'DENZO/SCALEPACK (Otwinowski & Minor, 1997)'
_computing_data_collection 'COLLECT (Nonius, 2001).'
_computing_data_reduction 'DENZO/SCALEPACK (Otwinowski & Minor, 1997)'
_computing_molecular_graphics
; 
ORTEP-II (Johnson 1976) in teXsan (MSC, 1992-1997)
;
_computing_publication_material 'CRYSTALS (Betteridge et al., 2003)'
_computing_structure_refinement 'CRYSTALS (Betteridge et al., 2003)'
_computing_structure_solution 'SIR92 (Altomare et al., 1994)'
_diffrn_ambient_temperature 200
_diffrn_measured_fraction_theta_full 0.994
_diffrn_measured_fraction_theta_max 0.994
_diffrn_measurement_device Area
_diffrn_measurement_device_type 'Nonius KappaCCD'
_diffrn_measurement_method '\f & \w scans'
_diffrn_radiation_monochromator graphite
_diffrn_radiation_type 'Mo K\a'
_diffrn_radiation_wavelength 0.71073
_diffrn_reflns_av_R_equivalents 0.045
_diffrn_reflns_limit_h_max 7
_diffrn_reflns_limit_h_min -8
_diffrn_reflns_limit_k_max 20
_diffrn_reflns_limit_k_min -20
_diffrn_reflns_limit_l_max 22
_diffrn_reflns_limit_l_min -22
_diffrn_reflns_number 26224
_diffrn_reflns_theta_full 27.490
_diffrn_reflns_theta_max 27.490
_diffrn_reflns_theta_min 2.615
_diffrn_standards_number 0
_exptl_absorpt_coefficient_mu 0.093
_exptl_absorpt_correction_T_max 0.992
_exptl_absorpt_correction_T_min 0.973
_exptl_absorpt_correction_type integration
_exptl_absorpt_process_details
;
via Gaussian method (Coppens, 1970) implemented in maXus (2000)
;
_exptl_crystal_colour colourless
_exptl_crystal_density_diffrn 1.310
_exptl_crystal_density_method 'not measured'
_exptl_crystal_description prism
_exptl_crystal_F_000 728
_exptl_crystal_size_max 0.460
_exptl_crystal_size_mid 0.170
_exptl_crystal_size_min 0.120
_refine_diff_density_max 0.34
_refine_diff_density_min -0.41
_refine_ls_extinction_method None
_refine_ls_goodness_of_fit_ref 1.0481
_refine_ls_hydrogen_treatment constr
_refine_ls_matrix_type full
_refine_ls_number_parameters 231
_refine_ls_number_reflns 3970
_refine_ls_number_restraints 3
_refine_ls_R_factor_all 0.0897
_refine_ls_R_factor_gt 0.0601
_refine_ls_shift/su_max 0.0076129
_refine_ls_shift/su_mean 0.0012389
_refine_ls_structure_factor_coef Fsqd
_refine_ls_weighting_details
;
 Method= Modified Sheldrick 
 w=1/[\s^2^(F^2^) + ( 0.06P)^2^ + 1.11P] 
 ,where P=(max(Fo^2^,0) + 2Fc^2^)/3 
;
_refine_ls_weighting_scheme calc
_refine_ls_wR_factor_all 0.1554
_refine_ls_wR_factor_gt 0.1303
_refine_ls_wR_factor_ref 0.1554
_reflns_limit_h_max 8
_reflns_limit_h_min -8
_reflns_limit_k_max 20
_reflns_limit_k_min 0
_reflns_limit_l_max 22
_reflns_limit_l_min 0
_reflns_number_gt 2851
_reflns_number_total 3970
_reflns_threshold_expression I>2.0\s(I)
_oxford_diffrn_Wilson_B_factor 3.59
_oxford_diffrn_Wilson_scale 1.22
_oxford_refine_ls_r_factor_ref 0.0897
_oxford_refine_ls_scale 0.962(5)
_oxford_reflns_number_all 3970
_oxford_reflns_threshold_expression_ref I>-10.0\s(I)
_oxford_structure_analysis_title '2101111 she1202'
_cod_data_source_file jo5b02583_si_001.cif
_cod_data_source_block compound_47
_cod_depositor_comments
;
The following automatic conversions were performed:

'_symmetry_cell_setting' value 'Monoclinic' changed to 'monoclinic'
according to
/usr/data/users/saulius/crontab/automatic-downloads/current/ACS/lib/dictionaries/cif_core.dic
dictionary named 'cif_core.dic' version 2.4.2 from 2011-04-26.

Automatic conversion script
Id: cif_fix_values 4268 2015-11-12 08:31:59Z antanas 
;
_cod_original_cell_volume 1735.75(19)
_cod_original_sg_symbol_Hall '-P 2yn '
_cod_original_sg_symbol_H-M 'P 1 21/n 1 '
_cod_database_code 4031879

loop_
_symmetry_equiv_pos_as_xyz
x,y,z
-x,-y,-z
-x+1/2,y+1/2,-z+1/2
x+1/2,-y+1/2,z+1/2

loop_
_atom_site_label
_atom_site_type_symbol
_atom_site_fract_x
_atom_site_fract_y
_atom_site_fract_z
_atom_site_U_iso_or_equiv
_atom_site_occupancy
_atom_site_adp_type
_atom_site_refinement_flags_posn
_atom_site_refinement_flags_occupancy
C1 C 0.3404(3) 0.73760(15) 0.45164(12) 0.0434 1.0000 Uani . .
N2 N 0.3065(3) 0.80628(11) 0.49759(10) 0.0398 1.0000 Uani . .
C3 C 0.1186(4) 0.80145(15) 0.52379(13) 0.0451 1.0000 Uani . .
C4 C 0.0071(3) 0.72092(15) 0.49146(13) 0.0463 1.0000 Uani . .
C5 C -0.0456(3) 0.66397(18) 0.55840(14) 0.0537 1.0000 Uani . .
C6 C 0.1478(3) 0.62046(14) 0.60025(13) 0.0424 1.0000 Uani D .
C7 C 0.2719(4) 0.58309(15) 0.55676(14) 0.0543 1.0000 Uani D .
C8 C 0.2201(5) 0.58723(16) 0.46892(14) 0.0677 1.0000 Uani D .
C9 C 0.1549(4) 0.67891(15) 0.44274(13) 0.0468 1.0000 Uani . .
C10 C 0.1899(3) 0.62117(13) 0.68715(12) 0.0394 1.0000 Uani . .
C11 C 0.0358(3) 0.57647(17) 0.73042(14) 0.0509 1.0000 Uani . .
C12 C 0.1514(3) 0.51692(16) 0.79359(13) 0.0458 1.0000 Uani . .
C13 C 0.2382(3) 0.44111(15) 0.75612(13) 0.0468 1.0000 Uani . .
N14 N 0.4512(3) 0.43860(11) 0.77910(10) 0.0417 1.0000 Uani . .
C15 C 0.5232(3) 0.50369(14) 0.83016(12) 0.0388 1.0000 Uani . .
C16 C 0.3419(3) 0.55917(15) 0.84300(12) 0.0425 1.0000 Uani . .
C17 C 0.3757(4) 0.65175(15) 0.81776(13) 0.0500 1.0000 Uani . .
C18 C 0.3540(3) 0.65898(13) 0.73009(12) 0.0403 1.0000 Uani . .
C19 C 0.5140(4) 0.71139(17) 0.69994(17) 0.0500 0.871(6) Uani . P
C20 C 0.4542(4) 0.87634(17) 0.51675(16) 0.0606 1.0000 Uani . .
C21 C 0.5846(4) 0.37149(17) 0.75651(17) 0.0626 1.0000 Uani . .
O22 O 0.4975(3) 0.72802(14) 0.42396(12) 0.0726 1.0000 Uani . .
O23 O 0.0586(3) 0.85468(13) 0.56559(12) 0.0753 1.0000 Uani . .
O24 O 0.1429(3) 0.38939(13) 0.71188(12) 0.0736 1.0000 Uani . .
O25 O 0.7046(2) 0.51404(11) 0.85799(10) 0.0536 1.0000 Uani . .
C71 C 0.442(3) 0.5293(12) 0.5850(10) 0.054(6) 0.129(6) Uiso D P
H41 H -0.1233 0.7378 0.4576 0.0533 1.0000 Uiso R .
H51 H -0.1081 0.6997 0.5950 0.0620 1.0000 Uiso R .
H52 H -0.1462 0.6202 0.5366 0.0626 1.0000 Uiso R .
H81 H 0.3391 0.5701 0.4443 0.0798 1.0000 Uiso R .
H82 H 0.1021 0.5482 0.4511 0.0797 1.0000 Uiso R .
H91 H 0.0909 0.6781 0.3870 0.0543 1.0000 Uiso R .
H111 H -0.0386 0.6202 0.7555 0.0583 1.0000 Uiso R .
H112 H -0.0646 0.5429 0.6941 0.0582 1.0000 Uiso R .
H121 H 0.0530 0.4969 0.8277 0.0523 1.0000 Uiso R .
H161 H 0.3326 0.5575 0.8989 0.0488 1.0000 Uiso R .
H171 H 0.2746 0.6893 0.8365 0.0572 1.0000 Uiso R .
H172 H 0.5159 0.6693 0.8409 0.0565 1.0000 Uiso R .
H191 H 0.4818 0.7165 0.6405 0.0887 0.871 Uiso R .
H192 H 0.5198 0.7713 0.7233 0.0889 0.871 Uiso R .
H193 H 0.6565 0.6837 0.7152 0.0886 0.871 Uiso R .
H201 H 0.4308 0.9055 0.5639 0.0892 1.0000 Uiso R .
H202 H 0.4419 0.9177 0.4745 0.0894 1.0000 Uiso R .
H203 H 0.5942 0.8549 0.5264 0.0893 1.0000 Uiso R .
H211 H 0.5136 0.3429 0.7103 0.0918 1.0000 Uiso R .
H212 H 0.7122 0.3969 0.7451 0.0919 1.0000 Uiso R .
H213 H 0.6161 0.3308 0.7986 0.0919 1.0000 Uiso R .
H71 H 0.3934 0.5537 0.5811 0.0652 0.871 Uiso R .
H711 H 0.4658 0.5299 0.6406 0.0570 0.129 Uiso R .
H712 H 0.5632 0.5496 0.5667 0.0570 0.129 Uiso R .
H713 H 0.4127 0.4724 0.5669 0.0570 0.129 Uiso R .
H181 H 0.4535 0.6893 0.7063 0.0485 0.129 Uiso R .

loop_
_atom_site_aniso_label
_atom_site_aniso_U_11
_atom_site_aniso_U_22
_atom_site_aniso_U_33
_atom_site_aniso_U_23
_atom_site_aniso_U_13
_atom_site_aniso_U_12
C1 0.0406(11) 0.0511(13) 0.0370(11) -0.0042(9) 0.0017(9) 0.0023(9)
N2 0.0421(10) 0.0393(9) 0.0376(9) -0.0024(7) 0.0057(7) -0.0035(7)
C3 0.0500(12) 0.0470(12) 0.0398(11) 0.0053(10) 0.0116(9) 0.0079(10)
C4 0.0359(11) 0.0592(14) 0.0406(12) 0.0134(10) -0.0026(9) -0.0043(10)
C5 0.0380(12) 0.0712(16) 0.0485(13) 0.0183(12) -0.0024(9) -0.0114(11)
C6 0.0444(12) 0.0378(11) 0.0423(12) 0.0067(9) -0.0009(9) -0.0069(9)
C7 0.0762(17) 0.0377(12) 0.0472(13) 0.0012(10) 0.0047(12) 0.0087(11)
C8 0.115(2) 0.0442(13) 0.0424(14) -0.0053(11) 0.0096(14) -0.0012(14)
C9 0.0565(13) 0.0450(12) 0.0351(11) -0.0004(9) -0.0029(9) -0.0082(10)
C10 0.0349(10) 0.0423(11) 0.0398(11) 0.0055(9) 0.0027(8) 0.0038(8)
C11 0.0314(11) 0.0705(16) 0.0490(13) 0.0143(12) 0.0013(9) 0.0014(10)
C12 0.0311(10) 0.0663(15) 0.0403(11) 0.0127(10) 0.0066(8) -0.0001(10)
C13 0.0428(12) 0.0527(13) 0.0414(12) 0.0094(10) -0.0034(9) -0.0109(10)
N14 0.0400(9) 0.0432(10) 0.0408(10) -0.0001(8) 0.0033(7) -0.0001(8)
C15 0.0343(11) 0.0462(12) 0.0356(10) 0.0043(9) 0.0046(8) -0.0027(9)
C16 0.0398(11) 0.0552(13) 0.0324(10) -0.0001(9) 0.0056(8) 0.0039(10)
C17 0.0534(13) 0.0497(13) 0.0439(12) -0.0099(10) -0.0003(10) 0.0078(10)
C18 0.0404(11) 0.0350(10) 0.0437(12) -0.0004(9) 0.0017(9) 0.0023(9)
C19 0.0426(15) 0.0430(15) 0.0621(18) 0.0034(13) 0.0015(12) -0.0043(11)
C20 0.0675(17) 0.0535(15) 0.0577(15) -0.0045(12) 0.0015(12) -0.0236(12)
C21 0.0716(17) 0.0540(15) 0.0633(16) -0.0062(12) 0.0141(13) 0.0124(13)
O22 0.0484(10) 0.0988(15) 0.0739(13) -0.0284(11) 0.0197(9) 0.0012(10)
O23 0.0925(15) 0.0668(12) 0.0756(13) -0.0095(10) 0.0400(12) 0.0154(11)
O24 0.0688(12) 0.0724(12) 0.0699(12) -0.0050(10) -0.0174(10) -0.0247(10)
O25 0.0320(8) 0.0653(11) 0.0609(10) -0.0046(8) -0.0002(7) -0.0041(7)

loop_
_atom_type_symbol
_atom_type_scat_dispersion_real
_atom_type_scat_dispersion_imag
_atom_type_scat_Cromer_Mann_a1
_atom_type_scat_Cromer_Mann_b1
_atom_type_scat_Cromer_Mann_a2
_atom_type_scat_Cromer_Mann_b2
_atom_type_scat_Cromer_Mann_a3
_atom_type_scat_Cromer_Mann_b3
_atom_type_scat_Cromer_Mann_a4
_atom_type_scat_Cromer_Mann_b4
_atom_type_scat_Cromer_Mann_c
_atom_type_scat_source
C 0.0033 0.0016 2.3100 20.8439 1.0200 10.2075 1.5886 0.5687 0.8650 51.6512 0.2156 'International Tables Vol C 4.2.6.8 and 6.1.1.4'
H 0.0000 0.0000 0.4930 10.5109 0.3229 26.1257 0.1402 3.1424 0.0408 57.7998 0.0030 'International Tables Vol C 4.2.6.8 and 6.1.1.4'
N 0.0061 0.0033 12.2126 0.0057 3.1322 9.8933 2.0125 28.9975 1.1663 0.5826 -11.5290 'International Tables Vol C 4.2.6.8 and 6.1.1.4'
O 0.0106 0.0060 3.0485 13.2771 2.2868 5.7011 1.5463 0.3239 0.8670 32.9089 0.2508 'International Tables Vol C 4.2.6.8 and 6.1.1.4'

loop_
_exptl_crystal_face_index_h
_exptl_crystal_face_index_k
_exptl_crystal_face_index_l
_exptl_crystal_face_perp_dist
0 1 1 0.050
0 -1 -1 0.120
0 -1 1 0.040
0 1 -1 0.080
-3 0 2 0.245
3 0 -2 0.212
0 0 -1 0.123
0 0 1 0.045

loop_
_geom_angle_atom_site_label_1
_geom_angle_atom_site_label_2
_geom_angle_atom_site_label_3
_geom_angle
_geom_angle_publ_flag
N2 C1 C9 109.27(18) yes
N2 C1 O22 123.7(2) yes
C9 C1 O22 127.1(2) yes
C1 N2 C3 112.71(18) yes
C1 N2 C20 123.54(19) yes
C3 N2 C20 123.8(2) yes
N2 C3 C4 108.78(19) yes
N2 C3 O23 123.7(2) yes
C4 C3 O23 127.6(2) yes
C3 C4 C5 110.54(19) yes
C3 C4 C9 104.65(17) yes
C5 C4 C9 114.1(2) yes
C3 C4 H41 108.3 no
C5 C4 H41 108.9 no
C9 C4 H41 110.2 no
C4 C5 C6 110.39(18) yes
C4 C5 H51 109.2 no
C6 C5 H51 110.3 no
C4 C5 H52 109.2 no
C6 C5 H52 109.0 no
H51 C5 H52 108.8 no
C5 C6 C7 117.5(2) yes
C5 C6 C10 119.0(2) yes
C7 C6 C10 123.5(2) yes
C6 C7 C8 120.0(2) yes
C6 C7 C71 125.5(7) yes
C8 C7 C71 114.1(7) yes
C6 C7 H71 120.0 no
C8 C7 H71 120.0 no
C7 C8 C9 110.1(2) yes
C7 C8 H81 111.5 no
C9 C8 H81 108.8 no
C7 C8 H82 108.8 no
C9 C8 H82 108.5 no
H81 C8 H82 109.1 no
C8 C9 C4 113.7(2) yes
C8 C9 C1 110.9(2) yes
C4 C9 C1 104.57(18) yes
C8 C9 H91 109.2 no
C4 C9 H91 110.1 no
C1 C9 H91 108.1 no
C6 C10 C11 118.15(18) yes
C6 C10 C18 124.4(2) yes
C11 C10 C18 117.43(19) yes
C10 C11 C12 110.11(17) yes
C10 C11 H111 108.5 no
C12 C11 H111 108.9 no
C10 C11 H112 110.6 no
C12 C11 H112 109.4 no
H111 C11 H112 109.3 no
C11 C12 C13 109.97(19) yes
C11 C12 C16 113.3(2) yes
C13 C12 C16 104.55(17) yes
C11 C12 H121 109.1 no
C13 C12 H121 109.7 no
C16 C12 H121 110.1 no
C12 C13 N14 109.26(18) yes
C12 C13 O24 127.4(2) yes
N14 C13 O24 123.4(2) yes
C13 N14 C15 112.58(18) yes
C13 N14 C21 124.1(2) yes
C15 N14 C21 123.24(19) yes
N14 C15 C16 109.00(17) yes
N14 C15 O25 124.1(2) yes
C16 C15 O25 126.9(2) yes
C12 C16 C15 104.59(18) yes
C12 C16 C17 112.63(18) yes
C15 C16 C17 110.09(18) yes
C12 C16 H161 111.3 no
C15 C16 H161 108.0 no
C17 C16 H161 110.0 no
C16 C17 C18 111.37(18) yes
C16 C17 H171 109.4 no
C18 C17 H171 109.6 no
C16 C17 H172 108.4 no
C18 C17 H172 108.6 no
H171 C17 H172 109.5 no
C17 C18 C10 117.6(2) yes
C17 C18 C19 116.2(2) yes
C10 C18 C19 126.1(2) yes
C17 C18 H181 121.2 no
C10 C18 H181 121.2 no
C18 C19 H191 111.1 no
C18 C19 H192 110.3 no
H191 C19 H192 108.6 no
C18 C19 H193 109.7 no
H191 C19 H193 108.8 no
H192 C19 H193 108.3 no
H191 C19 H181 102.6 no
H192 C19 H181 118.5 no
H193 C19 H181 109.7 no
N2 C20 H201 110.7 no
N2 C20 H202 110.9 no
H201 C20 H202 108.8 no
N2 C20 H203 110.6 no
H201 C20 H203 107.1 no
H202 C20 H203 108.7 no
N14 C21 H211 109.3 no
N14 C21 H212 109.3 no
H211 C21 H212 109.2 no
N14 C21 H213 109.3 no
H211 C21 H213 109.8 no
H212 C21 H213 110.0 no
C7 C71 H711 109.4 no
C7 C71 H712 109.5 no
H711 C71 H712 109.5 no
C7 C71 H713 109.5 no
H711 C71 H713 109.5 no
H712 C71 H713 109.5 no

loop_
_geom_bond_atom_site_label_1
_geom_bond_atom_site_label_2
_geom_bond_distance
_geom_bond_publ_flag
C1 N2 1.374(3) yes
C1 C9 1.502(3) yes
C1 O22 1.210(3) yes
N2 C3 1.376(3) yes
N2 C20 1.456(3) yes
C3 C4 1.510(3) yes
C3 O23 1.208(3) yes
C4 C5 1.545(3) yes
C4 C9 1.529(3) yes
C4 H41 0.985 no
C5 C6 1.507(3) yes
C5 H51 0.981 no
C5 H52 0.978 no
C6 C7 1.328(3) yes
C6 C10 1.487(3) yes
C7 C8 1.507(3) yes
C7 C71 1.412(14) yes
C7 H71 0.950 no
C8 C9 1.537(3) yes
C8 H81 0.981 no
C8 H82 0.988 no
C9 H91 0.987 no
C10 C11 1.518(3) yes
C10 C18 1.334(3) yes
C11 C12 1.535(3) yes
C11 H111 0.979 no
C11 H112 0.981 no
C12 C13 1.503(3) yes
C12 C16 1.535(3) yes
C12 H121 0.992 no
C13 N14 1.379(3) yes
C13 O24 1.211(3) yes
N14 C15 1.377(3) yes
N14 C21 1.454(3) yes
C15 C16 1.509(3) yes
C15 O25 1.211(2) yes
C16 C17 1.534(3) yes
C16 H161 0.982 no
C17 C18 1.508(3) yes
C17 H171 0.976 no
C17 H172 0.974 no
C18 C19 1.485(3) yes
C18 H181 0.950 no
C19 H191 1.020 no
C19 H192 1.016 no
C19 H193 1.018 no
C20 H201 0.970 no
C20 H202 0.968 no
C20 H203 0.960 no
C21 H211 0.966 no
C21 H212 0.970 no
C21 H213 0.963 no
C71 H711 0.950 no
C71 H712 0.950 no
C71 H713 0.950 no

loop_
_geom_contact_atom_site_label_1
_geom_contact_atom_site_label_2
_geom_contact_distance
_geom_contact_site_symmetry_2
_geom_contact_publ_flag
O22 C4 3.333(3) 1_655 no
O22 C21 3.455(4) 2_666 no
O23 N14 3.005(3) 3_556 no
O23 C15 3.043(3) 3_556 no
O23 C21 3.379(4) 3_556 no
O23 O25 3.408(3) 3_556 no
O23 C13 3.431(3) 3_556 no
O23 C16 3.570(3) 3_556 no
O24 C9 3.220(3) 2_566 no
O24 C19 3.405(4) 3_546 no
O25 C12 3.286(3) 1_655 no
O25 C20 3.415(3) 4_565 no
O25 C11 3.475(3) 1_655 no
O25 C20 3.558(3) 3_646 no
C4 C17 3.591(3) 4_464 no
C8 C71 3.11(2) 2_666 no
C71 C71 3.29(4) 2_666 no

loop_
_geom_torsion_atom_site_label_1
_geom_torsion_atom_site_label_2
_geom_torsion_atom_site_label_3
_geom_torsion_atom_site_label_4
_geom_torsion
_geom_torsion_publ_flag
O22 C1 N2 C3 -178.3(2) no
O22 C1 N2 C20 1.4(3) no
O22 C1 C9 C4 178.4(2) no
O22 C1 C9 C8 55.4(3) no
O23 C3 N2 C1 179.3(2) no
O23 C3 N2 C20 -0.4(3) no
O23 C3 C4 C5 -56.9(3) no
O23 C3 C4 C9 179.8(2) no
O24 C13 N14 C15 -179.4(2) no
O24 C13 N14 C21 -3.4(4) no
O24 C13 C12 C11 -57.9(3) no
O24 C13 C12 C16 -179.8(2) no
O25 C15 N14 C13 180.0(2) no
O25 C15 N14 C21 3.9(3) no
O25 C15 C16 C12 179.6(2) no
O25 C15 C16 C17 58.3(3) no
N2 C1 C9 C4 -1.3(2) no
N2 C1 C9 C8 -124.4(2) no
N2 C3 C4 C5 123.3(2) no
N2 C3 C4 C9 0.1(2) no
N14 C13 C12 C11 121.4(2) no
N14 C13 C12 C16 -0.5(2) no
N14 C15 C16 C12 1.0(2) no
N14 C15 C16 C17 -120.2(2) no
C1 N2 C3 C4 -1.0(2) no
C1 C9 C4 C3 0.7(2) no
C1 C9 C4 C5 -120.2(2) no
C1 C9 C8 C7 74.0(3) no
C3 N2 C1 C9 1.5(2) no
C3 C4 C5 C6 -74.1(2) no
C3 C4 C9 C8 121.9(2) no
C4 C3 N2 C20 179.3(2) no
C4 C5 C6 C7 -46.8(3) no
C4 C5 C6 C10 133.3(2) no
C4 C9 C8 C7 -43.6(3) no
C5 C4 C9 C8 1.0(3) no
C5 C6 C7 C8 1.6(3) no
C5 C6 C7 C71 -170(1) no
C5 C6 C10 C11 62.8(3) no
C5 C6 C10 C18 -116.8(2) no
C6 C5 C4 C9 43.5(3) no
C6 C7 C8 C9 44.9(3) no
C6 C10 C11 C12 131.0(2) no
C6 C10 C18 C17 -178.6(2) no
C6 C10 C18 C19 4.4(3) no
C7 C6 C10 C11 -117.0(2) no
C7 C6 C10 C18 63.4(3) no
C8 C7 C6 C10 -178.5(2) no
C9 C1 N2 C20 -178.8(2) no
C9 C8 C7 C71 -142.2(9) no
C10 C6 C7 C71 9(1) no
C10 C11 C12 C13 -70.3(2) no
C10 C11 C12 C16 46.3(3) no
C10 C18 C17 C16 46.9(3) no
C11 C10 C18 C17 1.8(3) no
C11 C10 C18 C19 -175.2(2) no
C11 C12 C16 C15 -120.0(2) no
C11 C12 C16 C17 -0.5(3) no
C12 C11 C10 C18 -49.3(3) no
C12 C13 N14 C15 1.3(3) no
C12 C13 N14 C21 177.3(2) no
C12 C16 C17 C18 -45.4(3) no
C13 N14 C15 C16 -1.5(2) no
C13 C12 C16 C15 -0.3(2) no
C13 C12 C16 C17 119.3(2) no
C15 C16 C17 C18 70.9(2) no
C16 C15 N14 C21 -177.5(2) no
C16 C17 C18 C19 -135.8(2) no
